data_4336944
loop_
_publ_author_name
'M. Menelaou'
'E. Vournari'
'V. Psycharis'
'C. P. Raptopoulou'
'A. Terzis'
'V. Tangoulis'
'Y. Sanakis'
'C. Mateescu'
'A. Salifoglou'

_publ_section_title
;
 Heptanuclear Antiferromagnetic Fe(III)-d-(-)-Quinato Assemblies with an
 S= 3/2 Ground State-pH-Specific Synthetic Chemistry, Spectroscopic,
 Structural, and Magnetic Susceptibility Studies
;
_journal_name_full 'Inorganic Chemistry'
_journal_page_first 13849
_journal_page_last 13860
_journal_paper_doi 10.1021/ic401036e
_journal_volume 52
_journal_year 2013
_chemical_formula_sum 'C42 H106 Fe7 N O68 S2'
_chemical_formula_weight 2168.35
_chemical_name_systematic
;
 ?
;
_space_group_IT_number 182
_symmetry_cell_setting hexagonal
_symmetry_space_group_name_Hall 'P 6c 2c'
_symmetry_space_group_name_H-M 'P 63 2 2'
_atom_sites_solution_hydrogens geom
_atom_sites_solution_primary direct
_atom_sites_solution_secondary difmap
_audit_creation_method SHELXL-97
_cell_angle_alpha 90.00
_cell_angle_beta 90.00
_cell_angle_gamma 120.00
_cell_formula_units_Z 2
_cell_length_a 16.2964(3)
_cell_length_b 16.2964(3)
_cell_length_c 18.6865(3)
_cell_measurement_reflns_used 31564
_cell_measurement_temperature 180(2)
_cell_measurement_theta_max 72.06
_cell_measurement_theta_min 6.70
_cell_volume 4297.76(13)
_computing_cell_refinement 'CrystalClear, Rigaku MSC, 2005'
_computing_data_collection 'CrystalClear, Rigaku MSC, 2005'
_computing_data_reduction 'CrystalClear, Rigaku MSC, 2005'
_computing_structure_refinement 'SHELXL-97 (Sheldrick, 1997)'
_computing_structure_solution 'SHELXS-97 (Sheldrick, 1997)'
_diffrn_ambient_temperature 180(2)
_diffrn_measured_fraction_theta_full 0.972
_diffrn_measured_fraction_theta_max 0.972
_diffrn_measurement_device_type 'Rigaku R-AXIS SPIDER IPDS'
_diffrn_measurement_method '\q scans'
_diffrn_radiation_monochromator graphite
_diffrn_radiation_source 'fine-focus sealed tube'
_diffrn_radiation_type CuK\a
_diffrn_radiation_wavelength 1.54178
_diffrn_reflns_av_R_equivalents 0.0351
_diffrn_reflns_av_sigmaI/netI 0.0233
_diffrn_reflns_limit_h_max 18
_diffrn_reflns_limit_h_min -18
_diffrn_reflns_limit_k_max 19
_diffrn_reflns_limit_k_min -19
_diffrn_reflns_limit_l_max 20
_diffrn_reflns_limit_l_min -16
_diffrn_reflns_number 35313
_diffrn_reflns_theta_full 65.00
_diffrn_reflns_theta_max 65.00
_diffrn_reflns_theta_min 6.71
_exptl_absorpt_coefficient_mu 10.733
_exptl_absorpt_correction_T_max 1.000
_exptl_absorpt_correction_T_min 0.268
_exptl_absorpt_correction_type empirical
_exptl_absorpt_process_details 'CrystalClear, Rigaku MSC, 2005'
_exptl_crystal_colour black
_exptl_crystal_density_diffrn 1.676
_exptl_crystal_description parallelepiped
_exptl_crystal_F_000 2246
_exptl_crystal_size_max 0.36
_exptl_crystal_size_mid 0.13
_exptl_crystal_size_min 0.10
_refine_diff_density_max 0.607
_refine_diff_density_min -0.509
_refine_diff_density_rms 0.085
_refine_ls_abs_structure_details 'Flack H D (1983), Acta Cryst. A39, 876-881'
_refine_ls_abs_structure_Flack 0.021(10)
_refine_ls_extinction_method none
_refine_ls_goodness_of_fit_ref 1.068
_refine_ls_hydrogen_treatment mixed
_refine_ls_matrix_type full
_refine_ls_number_parameters 216
_refine_ls_number_reflns 2392
_refine_ls_number_restraints 0
_refine_ls_restrained_S_all 1.068
_refine_ls_R_factor_all 0.0494
_refine_ls_R_factor_gt 0.0446
_refine_ls_shift/su_max 0.000
_refine_ls_shift/su_mean 0.000
_refine_ls_structure_factor_coef Fsqd
_refine_ls_weighting_details 'calc w=1/[\s^2^(Fo^2^)+(0.0838P)^2^+3.6495P] where P=(Fo^2^+2Fc^2^)/3'
_refine_ls_weighting_scheme calc
_refine_ls_wR_factor_gt 0.1273
_refine_ls_wR_factor_ref 0.1320
_reflns_number_gt 2168
_reflns_number_total 2392
_reflns_threshold_expression >2sigma(I)
_cod_data_source_file ic401036e_si_005.cif
_cod_data_source_block salfeq309
_cod_database_code 4336944

loop_
_symmetry_equiv_pos_as_xyz
'x, y, z'
'-x, -y, z+1/2'
'-y, -x, -z+1/2'
'y, x, -z'
'x-y, -y, -z'
'-x+y, y, -z+1/2'
'x, x-y, -z+1/2'
'-x, -x+y, -z'
'-y, x-y, z'
'y, -x+y, z+1/2'
'x-y, x, z+1/2'
'-x+y, -x, z'

loop_
_atom_site_label
_atom_site_type_symbol
_atom_site_fract_x
_atom_site_fract_y
_atom_site_fract_z
_atom_site_U_iso_or_equiv
_atom_site_adp_type
_atom_site_occupancy
_atom_site_symmetry_multiplicity
_atom_site_calc_flag
_atom_site_refinement_flags
Fe1 Fe 0.3333 0.6667 0.2500 0.0191(3) Uani 1 6 d S
Fe2 Fe 0.22180(3) 0.77820(3) 0.2500 0.0264(3) Uani 1 2 d S
Fe3 Fe 0.10425(5) 0.55213(3) 0.2500 0.0227(2) Uani 1 2 d S
O1 O 0.1956(2) 0.3571(2) 0.33203(19) 0.0449(9) Uani 1 1 d .
O2 O 0.10666(19) 0.43893(19) 0.28830(14) 0.0300(6) Uani 1 1 d .
O3 O 0.1109(3) 0.2994(3) 0.4316(3) 0.0779(15) Uani 1 1 d .
O4 O 0.0195(2) 0.5393(3) 0.33091(18) 0.0410(8) Uani 1 1 d .
H4O H -0.0236 0.5530 0.3206 0.057 Uiso 1 1 d .
O5 O -0.1706(3) 0.4290(4) 0.3650(2) 0.0849(17) Uani 1 1 d .
H5O H -0.2231 0.3937 0.3847 0.119 Uiso 1 1 calc R
O6 O -0.1981(3) 0.2520(4) 0.3152(4) 0.112(2) Uani 1 1 d .
H6O H -0.2396 0.2681 0.3164 0.156 Uiso 1 1 d .
O7 O 0.22281(19) 0.6671(2) 0.3029(2) 0.0236(7) Uani 1 1 d .
H7O H 0.227(3) 0.671(4) 0.337(3) 0.023(17) Uiso 1 1 d .
C1 C 0.1277(3) 0.3429(4) 0.3742(3) 0.0507(14) Uani 1 1 d .
C2 C 0.0658(3) 0.3854(3) 0.3518(3) 0.0405(12) Uani 1 1 d .
C3 C 0.0635(4) 0.4475(5) 0.4094(3) 0.0517(15) Uani 1 1 d .
C4 C -0.0085(3) 0.4793(5) 0.3928(3) 0.0534(16) Uani 1 1 d .
H4 H -0.006(5) 0.535(5) 0.431(4) 0.080 Uiso 1 1 d .
C5 C -0.1066(4) 0.3964(6) 0.3820(4) 0.070(2) Uani 1 1 d .
C6 C -0.1068(4) 0.3335(5) 0.3229(4) 0.069(2) Uani 1 1 d .
C7 C -0.0330(3) 0.3017(4) 0.3364(3) 0.0603(16) Uani 1 1 d .
H7A H -0.0539 0.2575 0.3775 0.078 Uiso 1 1 calc R
H7B H -0.0299 0.2672 0.2938 0.078 Uiso 1 1 calc R
S S 0.3333 0.6667 0.47195(9) 0.0282(4) Uani 1 3 d S
O11 O 0.3333 0.6667 0.5511(2) 0.0297(10) Uani 1 3 d S
O12 O 0.2554(2) 0.6798(2) 0.44608(18) 0.0387(8) Uani 1 1 d .
H3A H 0.129(4) 0.505(4) 0.417(3) 0.057(16) Uiso 1 1 d .
H3B H 0.037(4) 0.406(4) 0.460(3) 0.046(14) Uiso 1 1 d .
H5 H -0.115(4) 0.354(4) 0.438(3) 0.066(17) Uiso 1 1 d .
H6 H -0.096(4) 0.363(4) 0.280(3) 0.052(17) Uiso 1 1 d .
N N 0.6667 0.3333 0.2500 0.056(3) Uani 1 6 d S
O1W O 0.6620(5) 0.9615(4) 0.6388(3) 0.0970(18) Uani 1 1 d .
O2W O 0.5900(6) 0.8285(6) 0.5328(4) 0.054(2) Uani 0.50 1 d P
O3W O 0.5990(7) 0.8878(6) 0.5008(5) 0.075(3) Uani 0.50 1 d P
O4W O 0.1311(14) 1.0000 0.5000 0.108(6) Uiso 0.40 2 d SP
O5W O 0.8433(17) 0.9883(16) 0.6461(11) 0.154(7) Uiso 0.40 1 d P
O6W O -0.0047(14) 0.1436(14) 0.2183 0.139(6) Uiso 0.40 1 d P

loop_
_atom_site_aniso_label
_atom_site_aniso_U_11
_atom_site_aniso_U_22
_atom_site_aniso_U_33
_atom_site_aniso_U_23
_atom_site_aniso_U_13
_atom_site_aniso_U_12
Fe1 0.0160(4) 0.0160(4) 0.0254(8) 0.000 0.000 0.0080(2)
Fe2 0.0224(3) 0.0224(3) 0.0360(6) 0.0013(4) 0.0013(4) 0.0125(3)
Fe3 0.0175(4) 0.0214(3) 0.0280(5) -0.0021(4) 0.000 0.00873(19)
O1 0.0329(17) 0.0382(17) 0.061(2) 0.0221(16) 0.0006(16) 0.0157(13)
O2 0.0233(14) 0.0245(14) 0.0343(16) 0.0090(12) 0.0027(12) 0.0061(11)
O3 0.049(2) 0.091(3) 0.080(3) 0.061(3) 0.008(2) 0.024(2)
O4 0.0288(16) 0.057(2) 0.038(2) 0.0070(15) 0.0057(13) 0.0217(14)
O5 0.034(2) 0.139(5) 0.086(3) 0.069(3) 0.0229(19) 0.047(3)
O6 0.0248(19) 0.086(3) 0.172(6) 0.070(4) -0.020(3) -0.011(2)
O7 0.0262(15) 0.0244(15) 0.021(2) -0.0023(13) -0.0015(12) 0.0129(12)
C1 0.032(3) 0.046(3) 0.064(4) 0.023(3) -0.007(2) 0.012(2)
C2 0.021(2) 0.044(3) 0.044(3) 0.024(2) 0.0036(18) 0.007(2)
C3 0.030(3) 0.094(5) 0.029(3) 0.019(3) 0.009(2) 0.029(3)
C4 0.030(2) 0.103(5) 0.034(3) 0.025(3) 0.011(2) 0.039(3)
C5 0.029(3) 0.110(6) 0.068(4) 0.061(4) 0.022(3) 0.033(3)
C6 0.025(3) 0.073(4) 0.087(5) 0.047(4) -0.006(3) 0.006(3)
C7 0.024(2) 0.047(3) 0.086(4) 0.032(3) -0.005(2) -0.001(2)
S 0.0301(5) 0.0301(5) 0.0244(9) 0.000 0.000 0.0150(3)
O11 0.0333(15) 0.0333(15) 0.022(3) 0.000 0.000 0.0167(7)
O12 0.0393(17) 0.0474(19) 0.0364(18) -0.0033(15) -0.0058(14) 0.0268(15)
N 0.062(4) 0.062(4) 0.044(6) 0.000 0.000 0.031(2)
O1W 0.104(4) 0.112(5) 0.103(4) -0.039(3) -0.014(3) 0.075(4)
O2W 0.076(5) 0.059(5) 0.039(5) 0.002(4) 0.000(4) 0.043(5)
O3W 0.081(6) 0.071(6) 0.066(6) -0.012(5) -0.001(5) 0.034(5)

loop_
_atom_type_symbol
_atom_type_description
_atom_type_scat_dispersion_real
_atom_type_scat_dispersion_imag
_atom_type_scat_source
C C 0.0181 0.0091 'International Tables Vol C Tables 4.2.6.8 and 6.1.1.4'
H H 0.0000 0.0000 'International Tables Vol C Tables 4.2.6.8 and 6.1.1.4'
O O 0.0492 0.0322 'International Tables Vol C Tables 4.2.6.8 and 6.1.1.4'
Fe Fe -1.1336 3.1974 'International Tables Vol C Tables 4.2.6.8 and 6.1.1.4'
S S 0.3331 0.5567 'International Tables Vol C Tables 4.2.6.8 and 6.1.1.4'
N N 0.0311 0.0180 'International Tables Vol C Tables 4.2.6.8 and 6.1.1.4'

loop_
_geom_angle_atom_site_label_1
_geom_angle_atom_site_label_2
_geom_angle_atom_site_label_3
_geom_angle
_geom_angle_site_symmetry_1
_geom_angle_site_symmetry_3
O7 Fe1 O7 80.87(18) 3_665 .
O7 Fe1 O7 81.38(18) 3_665 12_565
O7 Fe1 O7 98.87(13) . 12_565
O7 Fe1 O7 98.87(13) 3_665 7_565
O7 Fe1 O7 81.38(18) . 7_565
O7 Fe1 O7 179.67(16) 12_565 7_565
O7 Fe1 O7 98.87(13) 3_665 6
O7 Fe1 O7 179.67(16) . 6
O7 Fe1 O7 80.87(18) 12_565 6
O7 Fe1 O7 98.87(13) 7_565 6
O7 Fe1 O7 179.67(16) 3_665 9_665
O7 Fe1 O7 98.87(13) . 9_665
O7 Fe1 O7 98.87(13) 12_565 9_665
O7 Fe1 O7 80.87(18) 7_565 9_665
O7 Fe1 O7 81.38(18) 6 9_665
O2 Fe2 O2 176.17(16) 12_565 7_565
O2 Fe2 O1 80.16(12) 12_565 12_565
O2 Fe2 O1 97.45(12) 7_565 12_565
O2 Fe2 O1 97.45(12) 12_565 7_565
O2 Fe2 O1 80.16(12) 7_565 7_565
O1 Fe2 O1 103.8(2) 12_565 7_565
O2 Fe2 O7 104.84(12) 12_565 .
O2 Fe2 O7 78.16(11) 7_565 .
O1 Fe2 O7 92.37(14) 12_565 .
O1 Fe2 O7 154.41(14) 7_565 .
O2 Fe2 O7 78.16(12) 12_565 3_665
O2 Fe2 O7 104.84(12) 7_565 3_665
O1 Fe2 O7 154.41(14) 12_565 3_665
O1 Fe2 O7 92.37(14) 7_565 3_665
O7 Fe2 O7 80.27(17) . 3_665
O4 Fe3 O4 105.97(19) 7_565 .
O4 Fe3 O2 87.94(12) 7_565 7_565
O4 Fe3 O2 93.24(12) . 7_565
O4 Fe3 O2 93.24(12) 7_565 .
O4 Fe3 O2 87.94(12) . .
O2 Fe3 O2 178.05(16) 7_565 .
O4 Fe3 O7 157.33(13) 7_565 .
O4 Fe3 O7 90.96(14) . .
O2 Fe3 O7 75.92(11) 7_565 .
O2 Fe3 O7 102.51(12) . .
O4 Fe3 O7 90.96(14) 7_565 7_565
O4 Fe3 O7 157.33(13) . 7_565
O2 Fe3 O7 102.51(12) 7_565 7_565
O2 Fe3 O7 75.92(11) . 7_565
O7 Fe3 O7 77.43(17) . 7_565
C1 O1 Fe2 117.7(3) . 7_565
C2 O2 Fe2 118.0(3) . 7_565
C2 O2 Fe3 130.1(3) . .
Fe2 O2 Fe3 106.97(12) 7_565 .
C4 O4 Fe3 130.8(3) . .
C4 O4 H4O 109.6 . .
Fe3 O4 H4O 114.7 . .
C5 O5 H5O 109.5 . .
C6 O6 H6O 109.7 . .
Fe1 O7 Fe2 99.43(15) . .
Fe1 O7 Fe3 100.60(14) . .
Fe2 O7 Fe3 98.44(14) . .
Fe1 O7 H7O 116(4) . .
Fe2 O7 H7O 115(5) . .
Fe3 O7 H7O 123(5) . .
O3 C1 O1 124.1(5) . .
O3 C1 C2 119.0(5) . .
O1 C1 C2 116.9(4) . .
O2 C2 C3 110.4(4) . .
O2 C2 C7 110.5(4) . .
C3 C2 C7 111.7(5) . .
O2 C2 C1 106.9(4) . .
C3 C2 C1 110.7(4) . .
C7 C2 C1 106.5(4) . .
C2 C3 C4 111.5(4) . .
C2 C3 H3A 111(3) . .
C4 C3 H3A 110(3) . .
C2 C3 H3B 109(3) . .
C4 C3 H3B 104(3) . .
H3A C3 H3B 111(4) . .
O4 C4 C5 109.7(4) . .
O4 C4 C3 110.9(4) . .
C5 C4 C3 111.9(5) . .
O4 C4 H4 95(3) . .
C5 C4 H4 114(4) . .
C3 C4 H4 114(4) . .
O5 C5 C4 110.1(6) . .
O5 C5 C6 109.7(6) . .
C4 C5 C6 110.4(5) . .
O5 C5 H5 121(3) . .
C4 C5 H5 99(3) . .
C6 C5 H5 106(3) . .
O6 C6 C5 110.8(6) . .
O6 C6 C7 109.2(6) . .
C5 C6 C7 111.7(5) . .
O6 C6 H6 104(4) . .
C5 C6 H6 111(4) . .
C7 C6 H6 110(4) . .
C2 C7 C6 112.3(5) . .
C2 C7 H7A 109.1 . .
C6 C7 H7A 109.1 . .
C2 C7 H7B 109.1 . .
C6 C7 H7B 109.1 . .
H7A C7 H7B 107.9 . .
O12 S O12 109.77(14) . 12_565
O12 S O12 109.77(14) . 9_665
O12 S O12 109.77(14) 12_565 9_665
O12 S O11 109.17(14) . .
O12 S O11 109.17(14) 12_565 .
O12 S O11 109.17(14) 9_665 .

loop_
_geom_bond_atom_site_label_1
_geom_bond_atom_site_label_2
_geom_bond_distance
_geom_bond_site_symmetry_2
Fe1 O7 2.057(3) 3_665
Fe1 O7 2.057(3) .
Fe1 O7 2.057(3) 12_565
Fe1 O7 2.057(3) 7_565
Fe1 O7 2.057(3) 6
Fe1 O7 2.057(3) 9_665
Fe2 O2 1.974(3) 12_565
Fe2 O2 1.974(3) 7_565
Fe2 O1 1.979(3) 12_565
Fe2 O1 1.979(3) 7_565
Fe2 O7 2.070(3) .
Fe2 O7 2.070(3) 3_665
Fe3 O4 1.987(3) 7_565
Fe3 O4 1.987(3) .
Fe3 O2 1.997(3) 7_565
Fe3 O2 1.997(3) .
Fe3 O7 2.144(3) .
Fe3 O7 2.144(3) 7_565
O1 C1 1.280(7) .
O1 Fe2 1.979(3) 7_565
O2 C2 1.426(5) .
O2 Fe2 1.974(3) 7_565
O3 C1 1.239(6) .
O4 C4 1.434(6) .
O4 H4O 0.8575 .
O5 C5 1.423(7) .
O5 H5O 0.8400 .
O6 C6 1.422(7) .
O6 H6O 0.8386 .
O7 H7O 0.64(5) .
C1 C2 1.540(7) .
C2 C3 1.492(8) .
C2 C7 1.530(6) .
C3 C4 1.534(7) .
C3 H3A 1.02(6) .
C3 H3B 1.12(5) .
C4 C5 1.503(9) .
C4 H4 1.14(7) .
C5 C6 1.507(11) .
C5 H5 1.22(6) .
C6 C7 1.550(9) .
C6 H6 0.90(6) .
C7 H7A 0.9900 .
C7 H7B 0.9900 .
S O12 1.472(3) .
S O12 1.472(3) 12_565
S O12 1.472(3) 9_665
S O11 1.479(5) .
O2W O3W 1.081(10) .
O5W O6W 1.36(2) 11_665
O6W O5W 1.36(2) 10_454
